data_4128828
loop_
_publ_author_name
'Su, Yuanting'
'Huan Do, Dinh Cao'
'Li, Yongxin'
'Kinjo, Rei'

_publ_section_title
;
 Metal-Free Selective Borylation of Arenes by a Diazadiborinine via
 C-H/C-F Bond Activation and Dearomatization.
;
_journal_issue 35
_journal_name_full 'Journal of the American Chemical Society'
_journal_page_first 13729
_journal_page_last 13733
_journal_paper_doi 10.1021/jacs.9b06022
_journal_volume 141
_journal_year 2019
_chemical_formula_sum 'C61 H50 B2 Cl3 F5 N4'
_chemical_formula_weight 1062.02
_space_group_crystal_system monoclinic
_space_group_IT_number 14
_space_group_name_Hall '-P 2ybc'
_space_group_name_H-M_alt 'P 1 21/c 1'
_atom_sites_solution_hydrogens geom
_atom_sites_solution_primary dual
_cell_angle_alpha 90
_cell_angle_beta 110.7597(18)
_cell_angle_gamma 90
_cell_formula_units_Z 4
_cell_length_a 19.0799(8)
_cell_length_b 16.0622(7)
_cell_length_c 18.6758(7)
_cell_measurement_reflns_used 4607
_cell_measurement_temperature 119.(2)
_cell_measurement_theta_max 25.2975
_cell_measurement_theta_min 2.5426
_cell_volume 5351.9(4)
_computing_cell_refinement 'SAINT V8.38A (Bruker AXS Inc., 2017)'
_computing_data_collection 'APEX3 (Bruker AXS Inc., 2018)'
_computing_data_reduction 'SAINT V8.38A (Bruker AXS Inc., 2017)'
_computing_molecular_graphics 'XP (Bruker AXS Inc., 2018)'
_computing_publication_material 'APEX3 (Bruker AXS Inc., 2018)'
_computing_structure_refinement 'SHELXL-2017/1 (Sheldrick, 2017)'
_computing_structure_solution 'XT, VERSION 2014/5'
_diffrn_ambient_temperature 119.(2)
_diffrn_detector_area_resol_mean 7.4074
_diffrn_measured_fraction_theta_full 0.996
_diffrn_measured_fraction_theta_max 0.996
_diffrn_measurement_device_type 'Photon II CPADs detector'
_diffrn_measurement_method 'phi and omega scans'
_diffrn_radiation_monochromator 'Multilayer Mirror'
_diffrn_radiation_type MoK\a
_diffrn_radiation_wavelength 0.71073
_diffrn_reflns_av_R_equivalents 0.1181
_diffrn_reflns_av_unetI/netI 0.0952
_diffrn_reflns_limit_h_max 23
_diffrn_reflns_limit_h_min -24
_diffrn_reflns_limit_k_max 20
_diffrn_reflns_limit_k_min -17
_diffrn_reflns_limit_l_max 23
_diffrn_reflns_limit_l_min -23
_diffrn_reflns_number 50694
_diffrn_reflns_theta_full 26.72
_diffrn_reflns_theta_max 26.72
_diffrn_reflns_theta_min 2.20
_diffrn_source 'Incoatec microfocus source'
_diffrn_source_type 'Bruker D8 Quest'
_exptl_absorpt_coefficient_mu 0.233
_exptl_absorpt_correction_T_max 0.98
_exptl_absorpt_correction_T_min 0.88
_exptl_absorpt_correction_type multi-scan
_exptl_absorpt_process_details
;
SADABS-2016/2 - Bruker AXS area detector scaling and absorption correction
;
_exptl_crystal_colour colourless
_exptl_crystal_density_diffrn 1.318
_exptl_crystal_density_method 'not measured'
_exptl_crystal_description block
_exptl_crystal_F_000 2200
_exptl_crystal_size_max 0.200
_exptl_crystal_size_mid 0.140
_exptl_crystal_size_min 0.100
_refine_diff_density_max 0.755
_refine_diff_density_min -0.602
_refine_ls_extinction_method none
_refine_ls_goodness_of_fit_ref 1.027
_refine_ls_hydrogen_treatment constr
_refine_ls_matrix_type full
_refine_ls_number_parameters 839
_refine_ls_number_reflns 11308
_refine_ls_number_restraints 912
_refine_ls_restrained_S_all 1.018
_refine_ls_R_factor_all 0.1451
_refine_ls_R_factor_gt 0.0764
_refine_ls_shift/su_max 0.001
_refine_ls_shift/su_mean 0.000
_refine_ls_structure_factor_coef Fsqd
_refine_ls_weighting_details 'w=1/[\s^2^(Fo^2^)+(0.0922P)^2^+7.0204P] where P=(Fo^2^+2Fc^2^)/3'
_refine_ls_weighting_scheme calc
_refine_ls_wR_factor_gt 0.1885
_refine_ls_wR_factor_ref 0.2268
_reflns_number_gt 6330
_reflns_number_total 11308
_reflns_threshold_expression 'I > 2\s(I)'
_cod_data_source_file ja9b06022_si_008.cif
_cod_data_source_block rei1272m
_cod_depositor_comments
;
The following automatic conversions were performed:

data item '_exptl_absorpt_correction_type' value 'Multi-Scan' was
changed to 'multi-scan' in accordance with the
/home/data/users/saulius/crontab/automatic-downloads/current/ACS/lib/dictionaries/cif_core.dic
dictionary named 'cif_core.dic' version 2.4.2 last updated on
2011-04-26.

Automatic conversion script
Id: cif_fix_values 6909 2019-04-08 15:41:33Z antanas 
;
_cod_database_code 4128828

loop_
_space_group_symop_operation_xyz
'x, y, z'
'-x, y+1/2, -z+1/2'
'-x, -y, -z'
'x, -y-1/2, z-1/2'

loop_
_atom_site_type_symbol
_atom_site_label
_atom_site_fract_x
_atom_site_fract_y
_atom_site_fract_z
_atom_site_U_iso_or_equiv
_atom_site_adp_type
_atom_site_calc_flag
_atom_site_refinement_flags_adp
_atom_site_refinement_flags_occupancy
_atom_site_refinement_flags_posn
_atom_site_occupancy
_atom_site_disorder_assembly
_atom_site_disorder_group
B B1 0.2339(2) 0.4702(3) 0.5207(2) 0.0270(9) Uani d . . . 1.0 . .
B B2 0.2881(3) 0.6324(3) 0.4530(2) 0.0318(9) Uani d . . . 1.0 . .
C C1 0.2053(2) 0.5914(2) 0.42067(19) 0.0268(8) Uani d . . . 1.0 . .
C C2 0.0899(2) 0.5541(2) 0.3429(2) 0.0297(8) Uani d . . D 1.0 . .
C C3 0.11295(19) 0.4987(2) 0.4016(2) 0.0282(8) Uani d . . D 1.0 . .
C C4 0.0732(11) 0.4250(8) 0.4171(10) 0.0333(19) Uani d U P D 0.56(2) A 1
C C5 0.0578(9) 0.3571(9) 0.3669(9) 0.0359(19) Uani d U P . 0.56(2) A 1
H H5 0.073338 0.357888 0.323849 0.043 Uiso calc U P R 0.56(2) A 1
C C6 0.0196(7) 0.2884(8) 0.3801(8) 0.045(2) Uani d U P . 0.56(2) A 1
H H6 0.009971 0.24145 0.347059 0.054 Uiso calc U P R 0.56(2) A 1
C C7 -0.0040(7) 0.2891(8) 0.4414(7) 0.047(2) Uani d U P . 0.56(2) A 1
H H7 -0.03038 0.242264 0.450094 0.057 Uiso calc U P R 0.56(2) A 1
C C8 0.0095(7) 0.3561(9) 0.4910(8) 0.050(2) Uani d U P . 0.56(2) A 1
H H8 -0.00852 0.356269 0.532299 0.06 Uiso calc U P R 0.56(2) A 1
C C9 0.0498(10) 0.4231(8) 0.4791(9) 0.0394(18) Uani d U P . 0.56(2) A 1
H H9 0.061556 0.468398 0.514091 0.047 Uiso calc U P R 0.56(2) A 1
C C4A 0.0751(13) 0.4200(9) 0.4091(12) 0.034(2) Uani d U P DG 0.44(2) A 2
C C5A 0.0686(11) 0.3575(10) 0.3556(10) 0.037(2) Uani d U P G 0.44(2) A 2
H H5A 0.086388 0.366701 0.314752 0.045 Uiso calc U P R 0.44(2) A 2
C C6A 0.0362(8) 0.2817(8) 0.3619(8) 0.043(2) Uani d U P G 0.44(2) A 2
H H6A 0.03176 0.239042 0.325316 0.052 Uiso calc U P R 0.44(2) A 2
C C7A 0.0102(7) 0.2683(7) 0.4217(9) 0.048(3) Uani d U P G 0.44(2) A 2
H H7A -0.01201 0.216464 0.425971 0.058 Uiso calc U P R 0.44(2) A 2
C C8A 0.0166(8) 0.3307(9) 0.4752(9) 0.047(2) Uani d U P G 0.44(2) A 2
H H8A -0.001154 0.321546 0.516062 0.056 Uiso calc U P R 0.44(2) A 2
C C9A 0.0491(12) 0.4065(8) 0.4689(11) 0.042(2) Uani d U P G 0.44(2) A 2
H H9A 0.053473 0.449206 0.5055 0.05 Uiso calc U P R 0.44(2) A 2
C C10 0.0195(3) 0.5586(6) 0.2742(4) 0.0378(13) Uani d U P D 0.754(12) B 1
C C11 0.0184(4) 0.5282(5) 0.2037(4) 0.0499(15) Uani d U P . 0.754(12) B 1
H H11 0.062245 0.50361 0.199793 0.06 Uiso calc U P R 0.754(12) B 1
C C12 -0.0469(4) 0.5337(5) 0.1387(4) 0.0560(17) Uani d U P . 0.754(12) B 1
H H12 -0.047044 0.513805 0.090761 0.067 Uiso calc U P R 0.754(12) B 1
C C13 -0.1107(4) 0.5679(5) 0.1442(5) 0.0579(19) Uani d U P . 0.754(12) B 1
H H13 -0.154807 0.571905 0.099968 0.07 Uiso calc U P R 0.754(12) B 1
C C14 -0.1110(4) 0.5960(6) 0.2125(5) 0.072(2) Uani d U P . 0.754(12) B 1
H H14 -0.155253 0.619855 0.215947 0.086 Uiso calc U P R 0.754(12) B 1
C C15 -0.0458(4) 0.5900(6) 0.2784(5) 0.0629(18) Uani d U P . 0.754(12) B 1
H H15 -0.047084 0.607929 0.326415 0.075 Uiso calc U P R 0.754(12) B 1
C C10A 0.0155(7) 0.5632(17) 0.2825(10) 0.049(3) Uani d U P DG 0.246(12) B 2
C C11A 0.0033(9) 0.5529(16) 0.2051(11) 0.055(3) Uani d U P G 0.246(12) B 2
H H11A 0.044272 0.542038 0.188847 0.066 Uiso calc U P R 0.246(12) B 2
C C12A -0.0690(11) 0.5584(14) 0.1514(9) 0.061(3) Uani d U P G 0.246(12) B 2
H H12A -0.077326 0.551353 0.098544 0.073 Uiso calc U P R 0.246(12) B 2
C C13A -0.1290(8) 0.5742(13) 0.1752(11) 0.064(3) Uani d U P G 0.246(12) B 2
H H13A -0.178329 0.578021 0.138536 0.077 Uiso calc U P R 0.246(12) B 2
C C14A -0.1167(8) 0.5845(12) 0.2526(13) 0.064(3) Uani d U P G 0.246(12) B 2
H H14A -0.157737 0.595374 0.268831 0.077 Uiso calc U P R 0.246(12) B 2
C C15A -0.0445(10) 0.5790(15) 0.3062(9) 0.056(3) Uani d U P G 0.246(12) B 2
H H15A -0.036139 0.58606 0.359135 0.067 Uiso calc U P R 0.246(12) B 2
C C16 0.1471(2) 0.6835(2) 0.3080(2) 0.0283(8) Uani d . . . 1.0 . .
C C17 0.1763(2) 0.6759(3) 0.2499(2) 0.0357(9) Uani d . . . 1.0 . .
C C18 0.1824(2) 0.7477(3) 0.2116(2) 0.0433(10) Uani d . . . 1.0 . .
H H18 0.202826 0.743891 0.17206 0.052 Uiso calc U . R 1.0 . .
C C19 0.1602(2) 0.8239(3) 0.2285(3) 0.0450(11) Uani d . . . 1.0 . .
C C20 0.1276(2) 0.8285(3) 0.2840(2) 0.0391(9) Uani d . . . 1.0 . .
H H20 0.110389 0.880839 0.294811 0.047 Uiso calc U . R 1.0 . .
C C21 0.1197(2) 0.7587(2) 0.3240(2) 0.0328(8) Uani d . . . 1.0 . .
C C22 0.0799(2) 0.7652(3) 0.3809(3) 0.0453(10) Uani d . . . 1.0 . .
H H22A 0.02655 0.75303 0.355066 0.068 Uiso calc U . R 1.0 . .
H H22B 0.085793 0.821721 0.402007 0.068 Uiso calc U . R 1.0 . .
H H22C 0.101718 0.725163 0.422434 0.068 Uiso calc U . R 1.0 . .
C C23 0.1680(3) 0.9019(3) 0.1853(3) 0.0730(17) Uani d . . . 1.0 . .
H H23A 0.203237 0.891079 0.158889 0.11 Uiso calc U . R 1.0 . .
H H23B 0.18688 0.947841 0.221635 0.11 Uiso calc U . R 1.0 . .
H H23C 0.119013 0.916954 0.147727 0.11 Uiso calc U . R 1.0 . .
C C24 0.1980(3) 0.5936(3) 0.2243(3) 0.0526(12) Uani d . . . 1.0 . .
H H24A 0.163758 0.581002 0.172304 0.079 Uiso calc U . R 1.0 . .
H H24B 0.194817 0.549431 0.259216 0.079 Uiso calc U . R 1.0 . .
H H24C 0.249407 0.597052 0.224709 0.079 Uiso calc U . R 1.0 . .
C C25 0.3325(2) 0.5898(2) 0.5347(2) 0.0312(8) Uani d . . . 1.0 . .
C C26 0.4216(2) 0.5513(2) 0.6452(2) 0.0328(9) Uani d . . D 1.0 . .
C C27 0.3648(2) 0.4954(2) 0.6282(2) 0.0292(8) Uani d . . . 1.0 . .
C C28 0.3620(2) 0.4170(2) 0.66959(19) 0.0283(8) Uani d . . . 1.0 . .
C C29 0.3156(2) 0.4080(3) 0.7116(2) 0.0380(9) Uani d . . . 1.0 . .
H H29 0.28457 0.452873 0.715218 0.046 Uiso calc U . R 1.0 . .
C C30 0.3144(2) 0.3332(3) 0.7486(2) 0.0412(10) Uani d . . . 1.0 . .
H H30 0.282427 0.32714 0.777289 0.049 Uiso calc U . R 1.0 . .
C C31 0.3589(2) 0.2683(3) 0.7439(2) 0.0397(10) Uani d . . . 1.0 . .
H H31 0.357121 0.21721 0.768866 0.048 Uiso calc U . R 1.0 . .
C C32 0.4064(2) 0.2764(2) 0.7034(2) 0.0391(9) Uani d . . . 1.0 . .
H H32 0.437577 0.231344 0.700604 0.047 Uiso calc U . R 1.0 . .
C C33 0.4082(2) 0.3513(2) 0.6664(2) 0.0323(8) Uani d . . . 1.0 . .
H H33 0.441235 0.357415 0.638849 0.039 Uiso calc U . R 1.0 . .
C C34 0.4951(5) 0.5539(7) 0.7098(5) 0.0372(16) Uani d U P D 0.66(3) C 1
C C35 0.5625(6) 0.5481(7) 0.6969(6) 0.0422(18) Uani d U P . 0.66(3) C 1
H H35 0.562223 0.546851 0.645981 0.051 Uiso calc U P R 0.66(3) C 1
C C36 0.6302(6) 0.5441(6) 0.7582(8) 0.049(2) Uani d U P . 0.66(3) C 1
H H36 0.675972 0.538988 0.749102 0.059 Uiso calc U P R 0.66(3) C 1
C C37 0.6308(6) 0.5474(6) 0.8315(7) 0.047(2) Uani d U P . 0.66(3) C 1
H H37 0.677331 0.544511 0.873034 0.057 Uiso calc U P R 0.66(3) C 1
C C38 0.5648(7) 0.5550(7) 0.8468(5) 0.045(2) Uani d U P . 0.66(3) C 1
H H38 0.566067 0.559053 0.897943 0.054 Uiso calc U P R 0.66(3) C 1
C C39 0.4961(6) 0.5565(7) 0.7849(6) 0.0400(17) Uani d U P . 0.66(3) C 1
H H39 0.450396 0.559308 0.794235 0.048 Uiso calc U P R 0.66(3) C 1
C C34A 0.4897(9) 0.5529(12) 0.7149(8) 0.038(2) Uani d U P DG 0.34(3) C 2
C C35A 0.5596(10) 0.5330(13) 0.7124(9) 0.044(3) Uani d U P G 0.34(3) C 2
H H35A 0.564397 0.517903 0.665141 0.052 Uiso calc U P R 0.34(3) C 2
C C36A 0.6226(8) 0.5351(10) 0.7790(12) 0.047(3) Uani d U P G 0.34(3) C 2
H H36A 0.670428 0.521428 0.777222 0.057 Uiso calc U P R 0.34(3) C 2
C C37A 0.6156(9) 0.5571(11) 0.8481(9) 0.047(3) Uani d U P G 0.34(3) C 2
H H37A 0.658681 0.558538 0.893609 0.057 Uiso calc U P R 0.34(3) C 2
C C38A 0.5457(11) 0.5771(13) 0.8507(8) 0.045(3) Uani d U P G 0.34(3) C 2
H H38A 0.540902 0.592122 0.897917 0.055 Uiso calc U P R 0.34(3) C 2
C C39A 0.4827(8) 0.5750(13) 0.7841(11) 0.041(2) Uani d U P G 0.34(3) C 2
H H39A 0.434869 0.588597 0.785836 0.049 Uiso calc U P R 0.34(3) C 2
C C40 0.4417(2) 0.6858(2) 0.5843(2) 0.0313(8) Uani d . . . 1.0 . .
C C41 0.4903(2) 0.6875(2) 0.5442(2) 0.0356(9) Uani d . . . 1.0 . .
C C42 0.5247(2) 0.7630(3) 0.5403(2) 0.0380(9) Uani d . . . 1.0 . .
H H42 0.557079 0.766241 0.511752 0.046 Uiso calc U . R 1.0 . .
C C43 0.5127(2) 0.8340(2) 0.5773(2) 0.0357(9) Uani d . . . 1.0 . .
C C44 0.4659(2) 0.8284(2) 0.6194(2) 0.0339(9) Uani d . . . 1.0 . .
H H44 0.458623 0.876341 0.645646 0.041 Uiso calc U . R 1.0 . .
C C45 0.4295(2) 0.7553(2) 0.6246(2) 0.0334(9) Uani d . . . 1.0 . .
C C46 0.3827(2) 0.7512(3) 0.6745(2) 0.0411(10) Uani d . . . 1.0 . .
H H46A 0.413904 0.73253 0.725915 0.062 Uiso calc U . R 1.0 . .
H H46B 0.34139 0.711884 0.652448 0.062 Uiso calc U . R 1.0 . .
H H46C 0.362418 0.806536 0.677735 0.062 Uiso calc U . R 1.0 . .
C C47 0.5524(2) 0.9142(3) 0.5741(3) 0.0455(11) Uani d . . . 1.0 . .
H H47A 0.586026 0.92909 0.625774 0.068 Uiso calc U . R 1.0 . .
H H47B 0.515413 0.958587 0.55385 0.068 Uiso calc U . R 1.0 . .
H H47C 0.581647 0.907091 0.540717 0.068 Uiso calc U . R 1.0 . .
C C48 0.5097(3) 0.6121(3) 0.5070(3) 0.0520(12) Uani d . . . 1.0 . .
H H48A 0.49732 0.622758 0.452204 0.078 Uiso calc U . R 1.0 . .
H H48B 0.480934 0.564075 0.513727 0.078 Uiso calc U . R 1.0 . .
H H48C 0.563396 0.600342 0.530781 0.078 Uiso calc U . R 1.0 . .
C C49 0.24854(19) 0.3801(2) 0.4924(2) 0.0274(8) Uani d . . . 1.0 . .
C C50 0.2364(3) 0.3078(2) 0.5265(2) 0.0428(10) Uani d . . . 1.0 . .
H H50 0.218838 0.31098 0.568038 0.051 Uiso calc U . R 1.0 . .
C C51 0.2499(3) 0.2293(3) 0.5000(3) 0.0520(12) Uani d . . . 1.0 . .
H H51 0.24224 0.180208 0.524682 0.062 Uiso calc U . R 1.0 . .
C C52 0.2737(3) 0.2231(3) 0.4394(3) 0.0552(13) Uani d . . . 1.0 . .
H H52 0.282016 0.170181 0.421093 0.066 Uiso calc U . R 1.0 . .
C C53 0.2854(3) 0.2940(3) 0.4058(3) 0.0581(14) Uani d . . . 1.0 . .
H H53 0.302105 0.290083 0.36374 0.07 Uiso calc U . R 1.0 . .
C C54 0.2736(2) 0.3714(3) 0.4310(2) 0.0402(10) Uani d . . . 1.0 . .
H H54 0.28262 0.419735 0.406244 0.048 Uiso calc U . R 1.0 . .
C C55 0.2883(2) 0.7325(2) 0.4543(2) 0.0331(9) Uani d . . . 1.0 . .
C C56 0.2544(2) 0.7751(2) 0.4987(2) 0.0344(9) Uani d . . . 1.0 . .
C C57 0.2530(2) 0.8604(3) 0.5036(2) 0.0433(10) Uani d . . . 1.0 . .
C C58 0.2861(3) 0.9084(3) 0.4636(3) 0.0462(11) Uani d . . . 1.0 . .
C C59 0.3204(2) 0.8682(3) 0.4192(2) 0.0448(11) Uani d . . . 1.0 . .
C C60 0.3218(2) 0.7835(2) 0.4149(2) 0.0360(9) Uani d . . . 1.0 . .
H H60 0.346242 0.758265 0.384155 0.043 Uiso calc U . R 1.0 . .
Cl Cl1 0.33749(6) 0.59412(6) 0.38620(6) 0.0392(3) Uani d . . . 1.0 . .
C C61 0.1136(10) 0.1712(8) 0.6007(8) 0.116(3) Uani d U P D 0.624(8) D 1
H H61A 0.133991 0.214065 0.575435 0.14 Uiso calc U P R 0.624(8) D 1
H H61B 0.058301 0.176356 0.580753 0.14 Uiso calc U P R 0.624(8) D 1
Cl Cl2 0.1394(2) 0.0691(2) 0.57747(17) 0.0831(12) Uani d U P D 0.624(8) D 1
Cl Cl3 0.1448(4) 0.1874(5) 0.6919(4) 0.143(3) Uani d U P D 0.624(8) D 1
C C61A 0.1635(12) 0.1653(14) 0.6342(11) 0.106(4) Uani d U P D 0.376(8) D 2
H H61C 0.213155 0.146138 0.635226 0.128 Uiso calc U P R 0.376(8) D 2
H H61D 0.155768 0.223149 0.614586 0.128 Uiso calc U P R 0.376(8) D 2
Cl Cl2A 0.0865(8) 0.0947(6) 0.5695(4) 0.169(3) Uani d U P D 0.376(8) D 2
Cl Cl3A 0.1601(6) 0.1620(6) 0.7226(5) 0.106(3) Uani d U P D 0.376(8) D 2
F F1 0.19675(12) 0.46796(13) 0.57359(11) 0.0326(5) Uani d . . . 1.0 . .
F F2 0.21914(12) 0.73055(13) 0.53823(11) 0.0338(5) Uani d . . . 1.0 . .
F F3 0.21843(17) 0.89812(17) 0.54691(16) 0.0621(8) Uani d . . . 1.0 . .
F F4 0.28572(17) 0.99191(15) 0.46837(17) 0.0647(8) Uani d . . . 1.0 . .
F F5 0.35272(17) 0.91589(16) 0.38030(18) 0.0658(8) Uani d . . . 1.0 . .
N N1 0.18448(16) 0.52314(17) 0.44954(15) 0.0244(6) Uani d . . . 1.0 . .
N N2 0.14752(17) 0.61172(19) 0.35563(16) 0.0288(7) Uani d . . . 1.0 . .
N N3 0.30960(17) 0.51988(18) 0.56001(16) 0.0272(7) Uani d . . . 1.0 . .
N N4 0.40048(17) 0.61018(19) 0.58634(17) 0.0324(7) Uani d . . . 1.0 . .

loop_
_atom_site_aniso_label
_atom_site_aniso_U_11
_atom_site_aniso_U_22
_atom_site_aniso_U_33
_atom_site_aniso_U_12
_atom_site_aniso_U_13
_atom_site_aniso_U_23
B1 0.029(2) 0.021(2) 0.028(2) -0.0007(17) 0.0066(18) 0.0018(16)
B2 0.036(2) 0.029(2) 0.032(2) -0.0046(19) 0.0133(19) -0.0009(18)
C1 0.0322(19) 0.0198(18) 0.0277(18) -0.0034(15) 0.0096(16) 0.0021(14)
C2 0.0291(19) 0.027(2) 0.0308(19) 0.0000(15) 0.0081(16) 0.0042(15)
C3 0.0250(18) 0.0252(18) 0.0334(19) -0.0003(15) 0.0091(16) 0.0007(15)
C4 0.027(3) 0.028(3) 0.040(4) -0.002(3) 0.005(3) 0.008(3)
C5 0.033(4) 0.033(3) 0.039(4) -0.006(3) 0.009(3) 0.008(3)
C6 0.047(4) 0.038(3) 0.045(5) -0.016(3) 0.009(3) 0.004(3)
C7 0.051(4) 0.040(4) 0.047(5) -0.018(4) 0.014(3) 0.006(3)
C8 0.050(4) 0.047(5) 0.051(4) -0.020(4) 0.016(3) 0.005(4)
C9 0.035(3) 0.039(4) 0.046(4) -0.011(3) 0.016(3) 0.006(3)
C4A 0.028(4) 0.029(4) 0.042(4) -0.002(3) 0.007(3) 0.011(3)
C5A 0.034(5) 0.030(3) 0.043(5) -0.008(3) 0.007(3) 0.007(3)
C6A 0.042(5) 0.037(4) 0.047(5) -0.012(4) 0.011(3) 0.005(4)
C7A 0.047(4) 0.041(4) 0.054(5) -0.015(4) 0.014(4) 0.006(4)
C8A 0.048(4) 0.039(5) 0.052(5) -0.013(4) 0.016(3) 0.007(4)
C9A 0.035(4) 0.039(4) 0.051(5) -0.008(4) 0.015(3) 0.009(4)
C10 0.030(2) 0.033(3) 0.043(3) -0.005(2) 0.004(2) 0.008(2)
C11 0.046(3) 0.050(4) 0.042(2) 0.007(3) 0.001(2) 0.003(3)
C12 0.053(3) 0.056(4) 0.043(3) 0.002(3) -0.003(3) 0.001(3)
C13 0.039(3) 0.060(3) 0.053(3) -0.001(3) -0.011(3) 0.012(3)
C14 0.043(3) 0.085(4) 0.063(4) 0.008(3) -0.011(3) -0.003(3)
C15 0.037(3) 0.082(4) 0.058(4) 0.006(3) 0.001(3) -0.003(3)
C10A 0.035(4) 0.049(5) 0.050(4) -0.002(4) -0.001(4) 0.009(4)
C11A 0.044(4) 0.056(5) 0.049(4) 0.002(4) -0.003(4) 0.009(5)
C12A 0.046(4) 0.065(5) 0.053(4) 0.005(4) -0.007(4) 0.008(4)
C13A 0.041(5) 0.070(5) 0.059(5) 0.000(5) -0.009(5) 0.005(5)
C14A 0.038(4) 0.072(5) 0.062(5) 0.001(5) -0.005(5) 0.009(6)
C15A 0.034(4) 0.063(5) 0.057(5) -0.002(4) -0.002(4) 0.010(5)
C16 0.0293(19) 0.0244(19) 0.0279(18) -0.0012(15) 0.0061(16) 0.0062(15)
C17 0.034(2) 0.041(2) 0.030(2) -0.0028(18) 0.0087(17) 0.0015(17)
C18 0.042(2) 0.052(3) 0.038(2) -0.006(2) 0.015(2) 0.014(2)
C19 0.038(2) 0.043(3) 0.050(3) -0.008(2) 0.009(2) 0.021(2)
C20 0.034(2) 0.031(2) 0.047(2) 0.0010(17) 0.0084(19) 0.0106(18)
C21 0.030(2) 0.034(2) 0.032(2) 0.0012(16) 0.0077(17) 0.0072(16)
C22 0.043(2) 0.042(3) 0.054(3) 0.003(2) 0.022(2) 0.003(2)
C23 0.076(4) 0.061(4) 0.073(4) -0.017(3) 0.016(3) 0.039(3)
C24 0.062(3) 0.052(3) 0.048(3) 0.006(2) 0.025(2) -0.005(2)
C25 0.037(2) 0.0189(18) 0.034(2) -0.0052(16) 0.0088(17) -0.0009(15)
C26 0.041(2) 0.0179(19) 0.033(2) 0.0018(16) 0.0048(18) 0.0027(15)
C27 0.037(2) 0.0199(18) 0.0273(19) 0.0003(16) 0.0069(16) -0.0012(14)
C28 0.035(2) 0.0209(18) 0.0238(17) -0.0009(16) 0.0044(15) -0.0012(14)
C29 0.048(2) 0.032(2) 0.035(2) 0.0110(19) 0.0154(19) 0.0057(17)
C30 0.050(3) 0.039(2) 0.038(2) 0.005(2) 0.019(2) 0.0125(18)
C31 0.047(2) 0.029(2) 0.038(2) 0.0007(19) 0.009(2) 0.0096(17)
C32 0.044(2) 0.023(2) 0.044(2) 0.0071(18) 0.008(2) 0.0028(17)
C33 0.036(2) 0.024(2) 0.034(2) 0.0015(16) 0.0091(17) 0.0033(16)
C34 0.041(3) 0.017(3) 0.040(3) -0.006(2) -0.002(3) 0.005(2)
C35 0.040(3) 0.024(4) 0.050(3) 0.003(3) 0.000(3) 0.005(3)
C36 0.041(3) 0.030(3) 0.061(4) 0.001(3) 0.000(3) 0.011(3)
C37 0.045(3) 0.026(3) 0.053(4) -0.001(3) -0.005(3) 0.006(3)
C38 0.048(4) 0.029(4) 0.043(3) 0.001(3) -0.004(3) 0.011(3)
C39 0.045(3) 0.024(4) 0.041(3) -0.004(3) 0.001(3) 0.012(3)
C34A 0.042(4) 0.019(4) 0.042(4) -0.004(4) 0.000(4) 0.008(4)
C35A 0.044(4) 0.026(5) 0.047(4) 0.005(4) -0.001(4) 0.009(4)
C36A 0.045(4) 0.031(4) 0.051(4) 0.003(4) -0.001(4) 0.013(4)
C37A 0.047(4) 0.030(4) 0.049(4) -0.002(4) -0.002(4) 0.009(4)
C38A 0.050(5) 0.028(5) 0.044(4) -0.002(4) -0.002(4) 0.005(4)
C39A 0.046(4) 0.025(5) 0.039(4) -0.005(4) 0.000(4) 0.011(4)
C40 0.030(2) 0.0183(18) 0.036(2) -0.0019(15) 0.0006(17) 0.0043(15)
C41 0.031(2) 0.025(2) 0.044(2) -0.0017(16) 0.0055(18) -0.0038(17)
C42 0.033(2) 0.034(2) 0.042(2) -0.0029(17) 0.0074(18) 0.0009(18)
C43 0.037(2) 0.025(2) 0.034(2) -0.0073(17) -0.0006(18) 0.0035(16)
C44 0.037(2) 0.0212(19) 0.034(2) -0.0034(16) 0.0001(17) 0.0003(16)
C45 0.037(2) 0.024(2) 0.033(2) -0.0023(16) 0.0039(17) 0.0026(16)
C46 0.041(2) 0.038(2) 0.041(2) -0.0040(19) 0.0100(19) -0.0009(18)
C47 0.047(3) 0.031(2) 0.053(3) -0.009(2) 0.011(2) 0.006(2)
C48 0.041(2) 0.037(3) 0.077(3) -0.004(2) 0.020(2) -0.019(2)
C49 0.0232(18) 0.0230(19) 0.0276(18) -0.0029(14) -0.0014(15) -0.0015(15)
C50 0.056(3) 0.025(2) 0.043(2) -0.0050(19) 0.012(2) -0.0057(18)
C51 0.057(3) 0.018(2) 0.070(3) -0.003(2) 0.009(3) -0.005(2)
C52 0.041(3) 0.036(3) 0.084(4) 0.000(2) 0.017(3) -0.028(2)
C53 0.051(3) 0.056(3) 0.079(3) -0.003(2) 0.037(3) -0.030(3)
C54 0.038(2) 0.038(2) 0.049(2) -0.0064(18) 0.020(2) -0.0104(19)
C55 0.032(2) 0.029(2) 0.031(2) -0.0069(17) 0.0017(17) 0.0073(16)
C56 0.039(2) 0.031(2) 0.034(2) 0.0001(17) 0.0129(18) 0.0029(17)
C57 0.048(3) 0.037(2) 0.041(2) 0.005(2) 0.012(2) -0.0053(19)
C58 0.051(3) 0.026(2) 0.052(3) -0.003(2) 0.006(2) 0.0035(19)
C59 0.045(3) 0.037(2) 0.047(2) -0.016(2) 0.010(2) 0.011(2)
C60 0.037(2) 0.029(2) 0.039(2) -0.0049(17) 0.0100(18) 0.0039(17)
Cl1 0.0399(5) 0.0409(6) 0.0409(5) -0.0031(4) 0.0194(4) -0.0029(4)
C61 0.145(6) 0.104(5) 0.114(5) 0.013(5) 0.062(5) 0.012(5)
Cl2 0.113(3) 0.0728(19) 0.0690(16) 0.0034(16) 0.0394(17) 0.0152(13)
Cl3 0.118(3) 0.157(5) 0.139(5) -0.045(3) 0.028(4) -0.025(4)
C61A 0.130(7) 0.110(6) 0.102(6) 0.018(6) 0.068(5) -0.006(5)
Cl2A 0.258(8) 0.148(6) 0.101(4) 0.044(6) 0.064(5) 0.029(4)
Cl3A 0.138(6) 0.095(5) 0.124(5) -0.049(4) 0.093(5) -0.037(4)
F1 0.0445(13) 0.0273(11) 0.0273(11) 0.0000(10) 0.0144(10) 0.0011(9)
F2 0.0451(13) 0.0274(11) 0.0335(11) 0.0025(10) 0.0196(10) 0.0021(9)
F3 0.077(2) 0.0482(17) 0.0648(17) 0.0101(14) 0.0303(16) -0.0124(13)
F4 0.078(2) 0.0237(14) 0.081(2) -0.0021(13) 0.0131(16) 0.0006(13)
F5 0.077(2) 0.0368(15) 0.092(2) -0.0176(14) 0.0401(17) 0.0141(14)
N1 0.0258(15) 0.0201(15) 0.0255(15) -0.0005(12) 0.0068(13) 0.0029(12)
N2 0.0278(16) 0.0259(17) 0.0292(16) -0.0022(13) 0.0059(13) 0.0046(13)
N3 0.0327(16) 0.0191(16) 0.0249(15) -0.0019(13) 0.0042(13) 0.0005(12)
N4 0.0324(17) 0.0195(16) 0.0368(17) -0.0050(13) 0.0018(14) 0.0022(13)

loop_
_atom_type_symbol
_atom_type_description
_atom_type_scat_dispersion_real
_atom_type_scat_dispersion_imag
_atom_type_scat_source
C C 0.0033 0.0016 'International Tables Vol C Tables 4.2.6.8 and 6.1.1.4'
H H 0.0000 0.0000 'International Tables Vol C Tables 4.2.6.8 and 6.1.1.4'
B B 0.0013 0.0007 'International Tables Vol C Tables 4.2.6.8 and 6.1.1.4'
Cl Cl 0.1484 0.1585 'International Tables Vol C Tables 4.2.6.8 and 6.1.1.4'
F F 0.0171 0.0103 'International Tables Vol C Tables 4.2.6.8 and 6.1.1.4'
N N 0.0061 0.0033 'International Tables Vol C Tables 4.2.6.8 and 6.1.1.4'

loop_
_geom_angle_atom_site_label_1
_geom_angle_atom_site_label_2
_geom_angle_atom_site_label_3
_geom_angle
F1 B1 N1 107.8(3)
F1 B1 N3 106.9(3)
N1 B1 N3 107.1(3)
F1 B1 C49 113.5(3)
N1 B1 C49 109.4(3)
N3 B1 C49 111.8(3)
C55 B2 C25 114.3(3)
C55 B2 C1 114.2(3)
C25 B2 C1 107.2(3)
C55 B2 Cl1 109.4(3)
C25 B2 Cl1 105.4(3)
C1 B2 Cl1 105.5(3)
N1 C1 N2 107.1(3)
N1 C1 B2 124.8(3)
N2 C1 B2 127.7(3)
C3 C2 N2 106.8(3)
C3 C2 C10A 129.1(10)
N2 C2 C10A 123.5(11)
C3 C2 C10 131.3(4)
N2 C2 C10 121.9(4)
C2 C3 N1 107.2(3)
C2 C3 C4A 127.2(10)
N1 C3 C4A 125.1(10)
C2 C3 C4 129.5(9)
N1 C3 C4 123.3(8)
C9 C4 C5 119.4(7)
C9 C4 C3 121.2(11)
C5 C4 C3 119.3(11)
C6 C5 C4 119.8(9)
C6 C5 H5 120.1
C4 C5 H5 120.1
C7 C6 C5 119.3(9)
C7 C6 H6 120.3
C5 C6 H6 120.3
C6 C7 C8 121.8(8)
C6 C7 H7 119.1
C8 C7 H7 119.1
C7 C8 C9 118.7(9)
C7 C8 H8 120.7
C9 C8 H8 120.7
C4 C9 C8 120.9(9)
C4 C9 H9 119.5
C8 C9 H9 119.5
C5A C4A C9A 120.0
C5A C4A C3 117.9(11)
C9A C4A C3 122.1(11)
C4A C5A C6A 120.0
C4A C5A H5A 120.0
C6A C5A H5A 120.0
C7A C6A C5A 120.0
C7A C6A H6A 120.0
C5A C6A H6A 120.0
C6A C7A C8A 120.0
C6A C7A H7A 120.0
C8A C7A H7A 120.0
C7A C8A C9A 120.0
C7A C8A H8A 120.0
C9A C8A H8A 120.0
C8A C9A C4A 120.0
C8A C9A H9A 120.0
C4A C9A H9A 120.0
C15 C10 C11 118.2(6)
C15 C10 C2 121.7(6)
C11 C10 C2 120.1(6)
C10 C11 C12 120.4(6)
C10 C11 H11 119.8
C12 C11 H11 119.8
C13 C12 C11 120.1(7)
C13 C12 H12 120.0
C11 C12 H12 120.0
C14 C13 C12 120.3(7)
C14 C13 H13 119.9
C12 C13 H13 119.9
C13 C14 C15 120.2(7)
C13 C14 H14 119.9
C15 C14 H14 119.9
C10 C15 C14 120.9(7)
C10 C15 H15 119.6
C14 C15 H15 119.6
C11A C10A C15A 120.0
C11A C10A C2 123.1(13)
C15A C10A C2 116.9(13)
C12A C11A C10A 120.0
C12A C11A H11A 120.0
C10A C11A H11A 120.0
C11A C12A C13A 120.0
C11A C12A H12A 120.0
C13A C12A H12A 120.0
C12A C13A C14A 120.0
C12A C13A H13A 120.0
C14A C13A H13A 120.0
C15A C14A C13A 120.0
C15A C14A H14A 120.0
C13A C14A H14A 120.0
C14A C15A C10A 120.0
C14A C15A H15A 120.0
C10A C15A H15A 120.0
C17 C16 C21 122.0(3)
C17 C16 N2 119.4(3)
C21 C16 N2 118.5(3)
C18 C17 C16 117.5(4)
C18 C17 C24 118.7(4)
C16 C17 C24 123.7(4)
C19 C18 C17 122.4(4)
C19 C18 H18 118.8
C17 C18 H18 118.8
C18 C19 C20 118.6(4)
C18 C19 C23 121.1(4)
C20 C19 C23 120.3(5)
C19 C20 C21 121.6(4)
C19 C20 H20 119.2
C21 C20 H20 119.2
C20 C21 C16 117.8(3)
C20 C21 C22 120.0(4)
C16 C21 C22 122.2(3)
C21 C22 H22A 109.5
C21 C22 H22B 109.5
H22A C22 H22B 109.5
C21 C22 H22C 109.5
H22A C22 H22C 109.5
H22B C22 H22C 109.5
C19 C23 H23A 109.5
C19 C23 H23B 109.5
H23A C23 H23B 109.5
C19 C23 H23C 109.5
H23A C23 H23C 109.5
H23B C23 H23C 109.5
C17 C24 H24A 109.5
C17 C24 H24B 109.5
H24A C24 H24B 109.5
C17 C24 H24C 109.5
H24A C24 H24C 109.5
H24B C24 H24C 109.5
N3 C25 N4 107.4(3)
N3 C25 B2 124.0(3)
N4 C25 B2 128.4(3)
C27 C26 N4 106.4(3)
C27 C26 C34A 126.6(9)
N4 C26 C34A 126.9(9)
C27 C26 C34 130.6(6)
N4 C26 C34 123.0(6)
C26 C27 N3 108.0(3)
C26 C27 C28 127.8(3)
N3 C27 C28 124.1(3)
C29 C28 C33 119.2(3)
C29 C28 C27 122.0(3)
C33 C28 C27 118.8(3)
C28 C29 C30 119.9(4)
C28 C29 H29 120.1
C30 C29 H29 120.1
C31 C30 C29 120.6(4)
C31 C30 H30 119.7
C29 C30 H30 119.7
C30 C31 C32 120.5(4)
C30 C31 H31 119.8
C32 C31 H31 119.8
C31 C32 C33 119.4(4)
C31 C32 H32 120.3
C33 C32 H32 120.3
C28 C33 C32 120.5(4)
C28 C33 H33 119.7
C32 C33 H33 119.7
C35 C34 C39 119.3(6)
C35 C34 C26 121.3(9)
C39 C34 C26 119.3(9)
C36 C35 C34 120.4(7)
C36 C35 H35 119.8
C34 C35 H35 119.8
C37 C36 C35 119.9(8)
C37 C36 H36 120.1
C35 C36 H36 120.1
C36 C37 C38 121.4(7)
C36 C37 H37 119.3
C38 C37 H37 119.3
C37 C38 C39 118.7(7)
C37 C38 H38 120.6
C39 C38 H38 120.6
C34 C39 C38 120.2(7)
C34 C39 H39 119.9
C38 C39 H39 119.9
C35A C34A C39A 120.0
C35A C34A C26 121.3(13)
C39A C34A C26 118.7(13)
C36A C35A C34A 120.0
C36A C35A H35A 120.0
C34A C35A H35A 120.0
C35A C36A C37A 120.0
C35A C36A H36A 120.0
C37A C36A H36A 120.0
C38A C37A C36A 120.0
C38A C37A H37A 120.0
C36A C37A H37A 120.0
C37A C38A C39A 120.0
C37A C38A H38A 120.0
C39A C38A H38A 120.0
C38A C39A C34A 120.0
C38A C39A H39A 120.0
C34A C39A H39A 120.0
C41 C40 C45 122.9(3)
C41 C40 N4 120.2(3)
C45 C40 N4 116.9(3)
C40 C41 C42 117.6(4)
C40 C41 C48 123.7(4)
C42 C41 C48 118.7(4)
C43 C42 C41 121.6(4)
C43 C42 H42 119.2
C41 C42 H42 119.2
C44 C43 C42 118.7(4)
C44 C43 C47 120.8(4)
C42 C43 C47 120.4(4)
C43 C44 C45 122.4(4)
C43 C44 H44 118.8
C45 C44 H44 118.8
C44 C45 C40 116.8(4)
C44 C45 C46 120.2(4)
C40 C45 C46 122.9(3)
C45 C46 H46A 109.5
C45 C46 H46B 109.5
H46A C46 H46B 109.5
C45 C46 H46C 109.5
H46A C46 H46C 109.5
H46B C46 H46C 109.5
C43 C47 H47A 109.5
C43 C47 H47B 109.5
H47A C47 H47B 109.5
C43 C47 H47C 109.5
H47A C47 H47C 109.5
H47B C47 H47C 109.5
C41 C48 H48A 109.5
C41 C48 H48B 109.5
H48A C48 H48B 109.5
C41 C48 H48C 109.5
H48A C48 H48C 109.5
H48B C48 H48C 109.5
C50 C49 C54 117.1(4)
C50 C49 B1 122.1(3)
C54 C49 B1 120.7(3)
C49 C50 C51 120.6(4)
C49 C50 H50 119.7
C51 C50 H50 119.7
C52 C51 C50 120.7(4)
C52 C51 H51 119.6
C50 C51 H51 119.6
C53 C52 C51 118.6(4)
C53 C52 H52 120.7
C51 C52 H52 120.7
C52 C53 C54 121.9(4)
C52 C53 H53 119.1
C54 C53 H53 119.1
C53 C54 C49 121.0(4)
C53 C54 H54 119.5
C49 C54 H54 119.5
C60 C55 C56 114.8(4)
C60 C55 B2 125.2(4)
C56 C55 B2 119.9(3)
F2 C56 C57 117.5(3)
F2 C56 C55 119.0(3)
C57 C56 C55 123.4(4)
F3 C57 C58 119.3(4)
F3 C57 C56 120.7(4)
C58 C57 C56 120.0(4)
F4 C58 C57 120.6(4)
F4 C58 C59 121.3(4)
C57 C58 C59 118.1(4)
F5 C59 C60 121.0(4)
F5 C59 C58 117.6(4)
C60 C59 C58 121.5(4)
C59 C60 C55 122.2(4)
C59 C60 H60 118.9
C55 C60 H60 118.9
Cl3 C61 Cl2 111.7(8)
Cl3 C61 H61A 109.3
Cl2 C61 H61A 109.3
Cl3 C61 H61B 109.3
Cl2 C61 H61B 109.3
H61A C61 H61B 107.9
Cl3A C61A Cl2A 108.4(10)
Cl3A C61A H61C 110.0
Cl2A C61A H61C 110.0
Cl3A C61A H61D 110.0
Cl2A C61A H61D 110.0
H61C C61A H61D 108.4
C1 N1 C3 109.5(3)
C1 N1 B1 127.2(3)
C3 N1 B1 123.0(3)
C1 N2 C2 109.5(3)
C1 N2 C16 124.3(3)
C2 N2 C16 126.2(3)
C25 N3 C27 108.8(3)
C25 N3 B1 127.7(3)
C27 N3 B1 123.5(3)
C25 N4 C26 109.5(3)
C25 N4 C40 125.0(3)
C26 N4 C40 125.3(3)

loop_
_geom_bond_atom_site_label_1
_geom_bond_atom_site_label_2
_geom_bond_distance
B1 F1 1.406(4)
B1 N1 1.578(5)
B1 N3 1.584(5)
B1 C49 1.599(5)
B2 C55 1.609(6)
B2 C25 1.611(6)
B2 C1 1.618(6)
B2 Cl1 1.912(4)
C1 N1 1.342(4)
C1 N2 1.359(5)
C2 C3 1.359(5)
C2 N2 1.391(5)
C2 C10A 1.475(10)
C2 C10 1.495(6)
C3 N1 1.397(4)
C3 C4A 1.488(8)
C3 C4 1.489(9)
C4 C9 1.380(11)
C4 C5 1.401(11)
C5 C6 1.393(12)
C5 H5 0.95
C6 C7 1.370(13)
C6 H6 0.95
C7 C8 1.384(13)
C7 H7 0.95
C8 C9 1.385(11)
C8 H8 0.95
C9 H9 0.95
C4A C5A 1.39
C4A C9A 1.39
C5A C6A 1.39
C5A H5A 0.95
C6A C7A 1.39
C6A H6A 0.95
C7A C8A 1.39
C7A H7A 0.95
C8A C9A 1.39
C8A H8A 0.95
C9A H9A 0.95
C10 C15 1.373(9)
C10 C11 1.397(9)
C11 C12 1.401(9)
C11 H11 0.95
C12 C13 1.372(10)
C12 H12 0.95
C13 C14 1.355(11)
C13 H13 0.95
C14 C15 1.410(10)
C14 H14 0.95
C15 H15 0.95
C10A C11A 1.39
C10A C15A 1.39
C11A C12A 1.39
C11A H11A 0.95
C12A C13A 1.39
C12A H12A 0.95
C13A C14A 1.39
C13A H13A 0.95
C14A C15A 1.39
C14A H14A 0.95
C15A H15A 0.95
C16 C17 1.389(5)
C16 C21 1.390(5)
C16 N2 1.455(4)
C17 C18 1.384(6)
C17 C24 1.512(6)
C18 C19 1.369(6)
C18 H18 0.95
C19 C20 1.386(6)
C19 C23 1.526(6)
C20 C21 1.386(5)
C20 H20 0.95
C21 C22 1.512(5)
C22 H22A 0.98
C22 H22B 0.98
C22 H22C 0.98
C23 H23A 0.98
C23 H23B 0.98
C23 H23C 0.98
C24 H24A 0.98
C24 H24B 0.98
C24 H24C 0.98
C25 N3 1.350(4)
C25 N4 1.355(5)
C26 C27 1.355(5)
C26 N4 1.396(5)
C26 C34A 1.479(10)
C26 C34 1.492(8)
C27 N3 1.392(5)
C27 C28 1.487(5)
C28 C29 1.384(5)
C28 C33 1.390(5)
C29 C30 1.389(5)
C29 H29 0.95
C30 C31 1.367(6)
C30 H30 0.95
C31 C32 1.377(6)
C31 H31 0.95
C32 C33 1.393(5)
C32 H32 0.95
C33 H33 0.95
C34 C35 1.393(10)
C34 C39 1.395(9)
C35 C36 1.391(10)
C35 H35 0.95
C36 C37 1.366(12)
C36 H36 0.95
C37 C38 1.392(11)
C37 H37 0.95
C38 C39 1.407(10)
C38 H38 0.95
C39 H39 0.95
C34A C35A 1.39
C34A C39A 1.39
C35A C36A 1.39
C35A H35A 0.95
C36A C37A 1.39
C36A H36A 0.95
C37A C38A 1.39
C37A H37A 0.95
C38A C39A 1.39
C38A H38A 0.95
C39A H39A 0.95
C40 C41 1.384(6)
C40 C45 1.410(5)
C40 N4 1.455(5)
C41 C42 1.394(5)
C41 C48 1.506(6)
C42 C43 1.394(6)
C42 H42 0.95
C43 C44 1.385(6)
C43 C47 1.506(5)
C44 C45 1.386(5)
C44 H44 0.95
C45 C46 1.503(6)
C46 H46A 0.98
C46 H46B 0.98
C46 H46C 0.98
C47 H47A 0.98
C47 H47B 0.98
C47 H47C 0.98
C48 H48A 0.98
C48 H48B 0.98
C48 H48C 0.98
C49 C50 1.382(5)
C49 C54 1.397(5)
C50 C51 1.410(6)
C50 H50 0.95
C51 C52 1.366(7)
C51 H51 0.95
C52 C53 1.355(7)
C52 H52 0.95
C53 C54 1.376(6)
C53 H53 0.95
C54 H54 0.95
C55 C60 1.397(5)
C55 C56 1.398(5)
C56 F2 1.364(4)
C56 C57 1.374(6)
C57 F3 1.355(5)
C57 C58 1.374(6)
C58 F4 1.345(5)
C58 C59 1.384(7)
C59 F5 1.345(5)
C59 C60 1.365(6)
C60 H60 0.95
C61 Cl3 1.613(13)
C61 Cl2 1.808(12)
C61 H61A 0.99
C61 H61B 0.99
C61A Cl3A 1.674(16)
C61A Cl2A 1.910(17)
C61A H61C 0.99
C61A H61D 0.99
